data_4513759
loop_
_publ_author_name
'Lin, Fei'
'Wang, Xingbao'
'Pan, Yupeng'
'Wang, Meiyan'
'Liu, Bo'
'Luo, Yi'
'Cui, Dongmei'

_publ_section_title
;
 Nature of the Entire Range of Rare Earth Metal-Based Cationic Catalysts
 for Highly Active and Syndioselective Styrene Polymerization
;
_journal_issue 1
_journal_name_full 'ACS Catalysis'
_journal_page_first 176
_journal_paper_doi 10.1021/acscatal.5b02334
_journal_volume 6
_journal_year 2016
_chemical_formula_sum 'C36 H44 Er N O Si2'
_chemical_formula_weight 730.16
_chemical_name_systematic
; 
 ? 
;
_space_group_IT_number 14
_symmetry_cell_setting monoclinic
_symmetry_space_group_name_Hall '-P 2ybc'
_symmetry_space_group_name_H-M 'P 1 21/c 1'
_atom_sites_solution_hydrogens geom
_atom_sites_solution_primary direct
_atom_sites_solution_secondary difmap
_audit_creation_method SHELXL-97
_cell_angle_alpha 90.00
_cell_angle_beta 100.3910(10)
_cell_angle_gamma 90.00
_cell_formula_units_Z 4
_cell_length_a 16.5508(9)
_cell_length_b 9.9149(5)
_cell_length_c 20.9543(11)
_cell_measurement_temperature 273(2)
_cell_volume 3382.2(3)
_computing_structure_refinement 'SHELXL-97 (Sheldrick, 1997)'
_computing_structure_solution 'SHELXS-97 (Sheldrick, 1990)'
_diffrn_ambient_temperature 273(2)
_diffrn_measured_fraction_theta_full 0.997
_diffrn_measured_fraction_theta_max 0.997
_diffrn_measurement_device_type 'CCD area detector'
_diffrn_radiation_monochromator graphite
_diffrn_radiation_source 'fine-focus sealed tube'
_diffrn_radiation_type MoK\a
_diffrn_radiation_wavelength 0.71073
_diffrn_reflns_av_R_equivalents 0.0432
_diffrn_reflns_av_sigmaI/netI 0.0525
_diffrn_reflns_limit_h_max 11
_diffrn_reflns_limit_h_min -20
_diffrn_reflns_limit_k_max 11
_diffrn_reflns_limit_k_min -12
_diffrn_reflns_limit_l_max 25
_diffrn_reflns_limit_l_min -25
_diffrn_reflns_number 18186
_diffrn_reflns_theta_full 26.10
_diffrn_reflns_theta_max 26.10
_diffrn_reflns_theta_min 1.25
_exptl_absorpt_coefficient_mu 2.580
_exptl_absorpt_correction_T_max 0.6983
_exptl_absorpt_correction_T_min 0.6264
_exptl_absorpt_correction_type multi-scan
_exptl_crystal_density_diffrn 1.434
_exptl_crystal_density_method 'not measured'
_exptl_crystal_description block
_exptl_crystal_F_000 1484
_exptl_crystal_size_max 0.20
_exptl_crystal_size_mid 0.18
_exptl_crystal_size_min 0.15
_refine_diff_density_max 1.270
_refine_diff_density_min -1.117
_refine_diff_density_rms '0.112 ===========END============='
_refine_ls_extinction_method none
_refine_ls_goodness_of_fit_ref 1.024
_refine_ls_hydrogen_treatment constr
_refine_ls_matrix_type full
_refine_ls_number_parameters 351
_refine_ls_number_reflns 6709
_refine_ls_number_restraints 0
_refine_ls_restrained_S_all 1.024
_refine_ls_R_factor_all 0.0639
_refine_ls_R_factor_gt 0.0354
_refine_ls_shift/su_max 0.001
_refine_ls_shift/su_mean 0.000
_refine_ls_structure_factor_coef Fsqd
_refine_ls_weighting_details 'calc w=1/[\s^2^(Fo^2^)+(0.0361P)^2^+3.5035P] where P=(Fo^2^+2Fc^2^)/3'
_refine_ls_weighting_scheme calc
_refine_ls_wR_factor_gt 0.0797
_refine_ls_wR_factor_ref 0.0929
_reflns_number_gt 4432
_reflns_number_total 6709
_reflns_threshold_expression >2sigma(I)
_cod_data_source_file cs5b02334_si_002.cif
_cod_data_source_block complex4
_cod_depositor_comments
;
The following automatic conversions were performed:

'_symmetry_cell_setting' value 'Monoclinic' changed to 'monoclinic'
according to
/usr/data/users/saulius/crontab/automatic-downloads/rss-feeds/ACS/lib/dictionaries/cif_core.dic
dictionary named 'cif_core.dic' version 2.4.2 from 2011-04-26.

Automatic conversion script
Id: cif_fix_values 4268 2015-11-12 08:31:59Z antanas 

 Adding full bibliography for 4513759--4513762.cif.
;
_cod_original_sg_symbol_H-M P2(1)/c
_cod_database_code 4513759

loop_
_symmetry_equiv_pos_as_xyz
'x, y, z'
'-x, y+1/2, -z+1/2'
'-x, -y, -z'
'x, -y-1/2, z-1/2'

loop_
_atom_site_label
_atom_site_type_symbol
_atom_site_fract_x
_atom_site_fract_y
_atom_site_fract_z
_atom_site_U_iso_or_equiv
_atom_site_adp_type
_atom_site_occupancy
_atom_site_symmetry_multiplicity
_atom_site_calc_flag
_atom_site_refinement_flags
Er1 Er 0.212744(13) 0.50371(2) 0.156865(10) 0.02546(8) Uani 1 1 d .
Si2 Si 0.00136(10) 0.41606(15) 0.18548(8) 0.0376(4) Uani 1 1 d .
Si1 Si 0.34431(9) 0.23461(15) 0.25984(7) 0.0335(3) Uani 1 1 d .
C5 C 0.2490(3) 0.7605(5) 0.1255(2) 0.0299(11) Uani 1 1 d .
O1 O 0.1750(2) 0.3584(3) 0.06726(16) 0.0336(8) Uani 1 1 d .
C4 C 0.2301(3) 0.7054(5) 0.0609(2) 0.0293(12) Uani 1 1 d .
C13 C 0.4209(3) 0.5276(5) 0.1216(3) 0.0358(13) Uani 1 1 d .
H13 H 0.4569 0.5219 0.1611 0.043 Uiso 1 1 calc R
C2 C 0.3500(3) 0.6101(5) 0.1160(2) 0.0310(12) Uani 1 1 d .
C1 C 0.3205(3) 0.6979(5) 0.1596(2) 0.0305(12) Uani 1 1 d .
C7 C 0.1297(4) 0.9029(5) 0.0995(3) 0.0439(15) Uani 1 1 d .
H7 H 0.0953 0.9687 0.1115 0.053 Uiso 1 1 calc R
C3 C 0.2935(3) 0.6104(5) 0.0550(2) 0.0292(11) Uani 1 1 d .
N1 N 0.2515(3) 0.6168(4) 0.2641(2) 0.0344(10) Uani 1 1 d .
C6 C 0.1961(3) 0.8601(5) 0.1435(3) 0.0377(13) Uani 1 1 d .
H6 H 0.2065 0.8963 0.1852 0.045 Uiso 1 1 calc R
C26 C 0.4160(4) 0.3672(6) 0.3015(3) 0.0519(16) Uani 1 1 d .
H26A H 0.4259 0.4332 0.2703 0.078 Uiso 1 1 calc R
H26B H 0.4670 0.3260 0.3209 0.078 Uiso 1 1 calc R
H26C H 0.3916 0.4101 0.3345 0.078 Uiso 1 1 calc R
C15 C 0.3194(3) 0.6920(5) 0.2803(2) 0.0351(13) Uani 1 1 d .
C18 C 0.2363(5) 0.6155(6) 0.3753(3) 0.0526(18) Uani 1 1 d .
H18 H 0.2066 0.5886 0.4067 0.063 Uiso 1 1 calc R
C11 C 0.3818(4) 0.4613(5) 0.0095(3) 0.0394(14) Uani 1 1 d .
H11 H 0.3940 0.4130 -0.0256 0.047 Uiso 1 1 calc R
C19 C 0.2109(4) 0.5817(6) 0.3113(3) 0.0452(15) Uani 1 1 d .
H19 H 0.1629 0.5317 0.3002 0.054 Uiso 1 1 calc R
C28 C 0.1114(4) 0.3771(6) 0.0107(3) 0.0467(15) Uani 1 1 d .
H28A H 0.1235 0.4545 -0.0143 0.056 Uiso 1 1 calc R
H28B H 0.0585 0.3909 0.0234 0.056 Uiso 1 1 calc R
C20 C 0.0719(3) 0.5391(5) 0.1597(3) 0.0343(13) Uani 1 1 d .
H20A H 0.0698 0.6179 0.1868 0.041 Uiso 1 1 calc R
H20B H 0.0468 0.5657 0.1161 0.041 Uiso 1 1 calc R
C8 C 0.1127(4) 0.8497(6) 0.0368(3) 0.0446(15) Uani 1 1 d .
H8 H 0.0677 0.8817 0.0076 0.054 Uiso 1 1 calc R
C12 C 0.4366(3) 0.4567(6) 0.0695(3) 0.0396(14) Uani 1 1 d .
H12 H 0.4840 0.4046 0.0735 0.047 Uiso 1 1 calc R
C17 C 0.3079(5) 0.6910(6) 0.3918(3) 0.0563(19) Uani 1 1 d .
H17 H 0.3275 0.7143 0.4348 0.068 Uiso 1 1 calc R
C10 C 0.3113(3) 0.5353(5) 0.0021(2) 0.0326(12) Uani 1 1 d .
H10 H 0.2753 0.5362 -0.0375 0.039 Uiso 1 1 calc R
C16 C 0.3487(4) 0.7304(6) 0.3441(3) 0.0471(16) Uani 1 1 d .
H16 H 0.3960 0.7828 0.3540 0.056 Uiso 1 1 calc R
C24 C 0.2464(3) 0.3062(5) 0.2191(2) 0.0319(12) Uani 1 1 d .
H24A H 0.2141 0.3131 0.2533 0.038 Uiso 1 1 calc R
H24B H 0.2214 0.2342 0.1910 0.038 Uiso 1 1 calc R
C9 C 0.1613(3) 0.7506(5) 0.0175(3) 0.0336(12) Uani 1 1 d .
H9 H 0.1485 0.7140 -0.0240 0.040 Uiso 1 1 calc R
C14 C 0.3642(4) 0.7342(6) 0.2272(2) 0.0402(14) Uani 1 1 d .
H14A H 0.4180 0.6922 0.2347 0.048 Uiso 1 1 calc R
H14B H 0.3722 0.8311 0.2295 0.048 Uiso 1 1 calc R
C25 C 0.3963(4) 0.1471(6) 0.1992(3) 0.0479(15) Uani 1 1 d .
H25A H 0.3586 0.0850 0.1744 0.072 Uiso 1 1 calc R
H25B H 0.4433 0.0988 0.2215 0.072 Uiso 1 1 calc R
H25C H 0.4135 0.2126 0.1707 0.072 Uiso 1 1 calc R
C30 C 0.2005(4) 0.2073(7) -0.0137(3) 0.0554(17) Uani 1 1 d .
H30A H 0.2065 0.1116 -0.0211 0.066 Uiso 1 1 calc R
H30B H 0.2326 0.2574 -0.0401 0.066 Uiso 1 1 calc R
C23 C 0.0264(4) 0.3779(6) 0.2744(3) 0.0547(17) Uani 1 1 d .
H23A H 0.0797 0.3368 0.2845 0.082 Uiso 1 1 calc R
H23B H -0.0140 0.3172 0.2857 0.082 Uiso 1 1 calc R
H23C H 0.0262 0.4600 0.2986 0.082 Uiso 1 1 calc R
C27 C 0.3324(4) 0.1075(6) 0.3243(3) 0.0530(17) Uani 1 1 d .
H27A H 0.3078 0.1502 0.3572 0.079 Uiso 1 1 calc R
H27B H 0.3854 0.0728 0.3434 0.079 Uiso 1 1 calc R
H27C H 0.2980 0.0349 0.3052 0.079 Uiso 1 1 calc R
C22 C -0.1090(4) 0.4688(6) 0.1704(4) 0.0599(19) Uani 1 1 d .
H22A H -0.1149 0.5495 0.1944 0.090 Uiso 1 1 calc R
H22B H -0.1418 0.3983 0.1841 0.090 Uiso 1 1 calc R
H22C H -0.1269 0.4856 0.1249 0.090 Uiso 1 1 calc R
C29 C 0.1112(4) 0.2490(7) -0.0283(3) 0.0589(18) Uani 1 1 d .
H29A H 0.0932 0.2658 -0.0743 0.071 Uiso 1 1 calc R
H29B H 0.0763 0.1809 -0.0141 0.071 Uiso 1 1 calc R
C31 C 0.2262(4) 0.2416(6) 0.0569(3) 0.0423(14) Uani 1 1 d .
H31A H 0.2162 0.1664 0.0840 0.051 Uiso 1 1 calc R
H31B H 0.2841 0.2647 0.0667 0.051 Uiso 1 1 calc R
C21 C 0.0054(4) 0.2519(5) 0.1423(3) 0.0525(16) Uani 1 1 d .
H21A H -0.0087 0.2662 0.0964 0.079 Uiso 1 1 calc R
H21B H -0.0328 0.1899 0.1557 0.079 Uiso 1 1 calc R
H21C H 0.0599 0.2153 0.1528 0.079 Uiso 1 1 calc R
C36 C 0.4718(5) 0.1132(8) 0.9977(4) 0.070(2) Uiso 1 1 d .
C32 C 0.6012(5) 0.0717(9) 0.9457(4) 0.084(2) Uiso 1 1 d .
C33 C 0.5512(9) 0.0218(16) 0.9739(7) 0.148(5) Uiso 1 1 d .
C35 C 0.4176(14) 0.088(2) 1.0262(9) 0.257(10) Uiso 1 1 d .
C34 C 0.5228(9) 0.1624(14) 0.9690(7) 0.156(5) Uiso 1 1 d .

loop_
_atom_site_aniso_label
_atom_site_aniso_U_11
_atom_site_aniso_U_22
_atom_site_aniso_U_33
_atom_site_aniso_U_23
_atom_site_aniso_U_13
_atom_site_aniso_U_12
Er1 0.02681(12) 0.02316(12) 0.02609(12) 0.00004(11) 0.00392(8) -0.00118(11)
Si2 0.0327(8) 0.0304(8) 0.0516(10) -0.0011(7) 0.0130(7) -0.0006(7)
Si1 0.0339(8) 0.0323(8) 0.0326(8) 0.0038(7) 0.0011(7) 0.0040(7)
C5 0.034(3) 0.023(3) 0.034(3) 0.000(2) 0.011(2) -0.005(2)
O1 0.038(2) 0.0261(19) 0.035(2) -0.0040(16) 0.0027(17) 0.0026(16)
C4 0.031(3) 0.028(3) 0.029(3) 0.004(2) 0.007(2) -0.008(2)
C13 0.029(3) 0.046(4) 0.032(3) 0.009(2) 0.004(2) 0.000(2)
C2 0.030(3) 0.033(3) 0.031(3) 0.007(2) 0.008(2) -0.011(2)
C1 0.032(3) 0.027(3) 0.030(3) 0.002(2) 0.001(2) -0.004(2)
C7 0.047(4) 0.024(3) 0.065(4) 0.002(3) 0.023(3) 0.006(3)
C3 0.027(3) 0.028(3) 0.034(3) 0.007(2) 0.009(2) -0.003(2)
N1 0.039(3) 0.029(2) 0.035(2) -0.003(2) 0.007(2) -0.001(2)
C6 0.048(4) 0.025(3) 0.042(3) -0.002(2) 0.016(3) -0.005(3)
C26 0.043(4) 0.051(4) 0.057(4) -0.008(3) -0.005(3) -0.001(3)
C15 0.044(3) 0.026(3) 0.034(3) -0.002(2) 0.000(3) 0.004(2)
C18 0.094(6) 0.040(4) 0.026(3) 0.002(3) 0.020(3) 0.011(4)
C11 0.043(3) 0.041(3) 0.037(3) 0.000(2) 0.015(3) 0.001(3)
C19 0.063(4) 0.034(3) 0.041(3) -0.001(3) 0.015(3) -0.002(3)
C28 0.048(4) 0.046(4) 0.040(3) -0.002(3) -0.008(3) 0.003(3)
C20 0.042(3) 0.019(3) 0.042(3) -0.001(2) 0.008(3) 0.003(2)
C8 0.037(3) 0.039(3) 0.056(4) 0.013(3) 0.004(3) 0.003(3)
C12 0.032(3) 0.040(3) 0.048(3) 0.008(3) 0.009(3) 0.008(2)
C17 0.100(6) 0.038(4) 0.026(3) -0.004(3) 0.000(4) 0.017(4)
C10 0.037(3) 0.032(3) 0.029(3) 0.005(2) 0.007(2) 0.002(2)
C16 0.067(4) 0.033(3) 0.034(3) -0.009(3) -0.009(3) -0.001(3)
C24 0.040(3) 0.031(3) 0.025(3) 0.000(2) 0.005(2) 0.001(2)
C9 0.038(3) 0.030(3) 0.033(3) 0.006(2) 0.007(3) -0.003(3)
C14 0.044(3) 0.034(3) 0.042(3) -0.008(3) 0.005(3) -0.009(3)
C25 0.041(4) 0.047(4) 0.053(4) -0.003(3) 0.003(3) 0.009(3)
C30 0.059(4) 0.054(4) 0.053(4) -0.022(3) 0.009(3) -0.005(3)
C23 0.061(4) 0.055(4) 0.053(4) 0.003(3) 0.024(3) -0.012(3)
C27 0.047(4) 0.058(4) 0.050(4) 0.024(3) 0.000(3) 0.009(3)
C22 0.037(3) 0.056(4) 0.090(5) -0.003(4) 0.021(4) -0.004(3)
C29 0.065(5) 0.062(4) 0.046(4) -0.019(3) 0.001(3) -0.013(4)
C31 0.047(4) 0.036(3) 0.044(3) -0.007(3) 0.009(3) 0.007(3)
C21 0.047(4) 0.033(3) 0.077(4) -0.008(3) 0.009(3) -0.008(3)

loop_
_atom_type_symbol
_atom_type_description
_atom_type_scat_dispersion_real
_atom_type_scat_dispersion_imag
_atom_type_scat_source
C C 0.0033 0.0016 'International Tables Vol C Tables 4.2.6.8 and 6.1.1.4'
H H 0.0000 0.0000 'International Tables Vol C Tables 4.2.6.8 and 6.1.1.4'
N N 0.0061 0.0033 'International Tables Vol C Tables 4.2.6.8 and 6.1.1.4'
O O 0.0106 0.0060 'International Tables Vol C Tables 4.2.6.8 and 6.1.1.4'
Si Si 0.0817 0.0704 'International Tables Vol C Tables 4.2.6.8 and 6.1.1.4'
Er Er -0.2586 4.9576 'International Tables Vol C Tables 4.2.6.8 and 6.1.1.4'

loop_
_geom_angle_atom_site_label_1
_geom_angle_atom_site_label_2
_geom_angle_atom_site_label_3
_geom_angle
_geom_angle_site_symmetry_1
_geom_angle_site_symmetry_3
O1 Er1 C24 86.31(15) . .
O1 Er1 C20 89.43(15) . .
C24 Er1 C20 104.12(17) . .
O1 Er1 N1 168.89(12) . .
C24 Er1 N1 82.99(15) . .
C20 Er1 N1 90.31(16) . .
O1 Er1 C1 123.21(14) . .
C24 Er1 C1 120.36(17) . .
C20 Er1 C1 124.07(16) . .
N1 Er1 C1 65.52(15) . .
O1 Er1 C5 114.62(13) . .
C24 Er1 C5 150.18(17) . .
C20 Er1 C5 97.39(15) . .
N1 Er1 C5 76.42(14) . .
C1 Er1 C5 30.55(15) . .
O1 Er1 C2 95.77(13) . .
C24 Er1 C2 111.12(17) . .
C20 Er1 C2 144.62(16) . .
N1 Er1 C2 90.86(14) . .
C1 Er1 C2 30.13(15) . .
C5 Er1 C2 48.86(15) . .
O1 Er1 C4 85.08(13) . .
C24 Er1 C4 156.26(16) . .
C20 Er1 C4 97.87(16) . .
N1 Er1 C4 105.95(14) . .
C1 Er1 C4 49.65(14) . .
C5 Er1 C4 29.54(14) . .
C2 Er1 C4 48.12(15) . .
O1 Er1 C3 74.29(13) . .
C24 Er1 C3 127.68(16) . .
C20 Er1 C3 123.26(16) . .
N1 Er1 C3 114.84(14) . .
C1 Er1 C3 49.32(14) . .
C5 Er1 C3 48.20(14) . .
C2 Er1 C3 29.22(14) . .
C4 Er1 C3 28.60(14) . .
C20 Si2 C21 110.9(3) . .
C20 Si2 C22 114.7(3) . .
C21 Si2 C22 106.3(3) . .
C20 Si2 C23 112.9(3) . .
C21 Si2 C23 106.5(3) . .
C22 Si2 C23 105.0(3) . .
C24 Si1 C25 109.8(2) . .
C24 Si1 C26 112.1(3) . .
C25 Si1 C26 108.1(3) . .
C24 Si1 C27 113.3(3) . .
C25 Si1 C27 107.3(3) . .
C26 Si1 C27 105.9(3) . .
C1 C5 C6 132.3(5) . .
C1 C5 C4 109.2(4) . .
C6 C5 C4 118.4(5) . .
C1 C5 Er1 70.6(3) . .
C6 C5 Er1 114.4(3) . .
C4 C5 Er1 81.5(3) . .
C28 O1 C31 109.4(4) . .
C28 O1 Er1 128.4(3) . .
C31 O1 Er1 121.4(3) . .
C9 C4 C3 132.7(5) . .
C9 C4 C5 120.3(5) . .
C3 C4 C5 107.0(4) . .
C9 C4 Er1 120.3(3) . .
C3 C4 Er1 76.8(3) . .
C5 C4 Er1 69.0(3) . .
C12 C13 C2 120.4(5) . .
C1 C2 C13 132.9(5) . .
C1 C2 C3 109.1(5) . .
C13 C2 C3 118.0(5) . .
C1 C2 Er1 68.7(3) . .
C13 C2 Er1 117.8(3) . .
C3 C2 Er1 80.7(3) . .
C2 C1 C5 107.5(4) . .
C2 C1 C14 126.1(5) . .
C5 C1 C14 125.8(5) . .
C2 C1 Er1 81.1(3) . .
C5 C1 Er1 78.9(3) . .
C14 C1 Er1 113.8(3) . .
C6 C7 C8 121.2(5) . .
C10 C3 C4 132.5(5) . .
C10 C3 C2 120.2(5) . .
C4 C3 C2 107.0(4) . .
C10 C3 Er1 124.9(3) . .
C4 C3 Er1 74.6(3) . .
C2 C3 Er1 70.1(3) . .
C19 N1 C15 117.9(5) . .
C19 N1 Er1 117.9(4) . .
C15 N1 Er1 123.1(3) . .
C7 C6 C5 119.7(5) . .
N1 C15 C16 121.8(5) . .
N1 C15 C14 118.0(4) . .
C16 C15 C14 120.1(5) . .
C19 C18 C17 118.2(6) . .
C10 C11 C12 121.2(5) . .
N1 C19 C18 123.5(6) . .
O1 C28 C29 105.4(5) . .
Si2 C20 Er1 126.2(2) . .
C9 C8 C7 121.1(5) . .
C13 C12 C11 120.8(5) . .
C16 C17 C18 119.0(5) . .
C11 C10 C3 119.4(5) . .
C17 C16 C15 119.6(6) . .
Si1 C24 Er1 132.8(3) . .
C8 C9 C4 119.3(5) . .
C15 C14 C1 114.3(5) . .
C31 C30 C29 103.3(5) . .
C28 C29 C30 102.3(5) . .
O1 C31 C30 104.8(5) . .
C35 C36 C34 168.6(16) . .
C35 C36 C33 50.4(11) . 3_657
C34 C36 C33 141.0(11) . 3_657
C35 C36 C33 135.2(14) . .
C34 C36 C33 56.2(8) . .
C33 C36 C33 84.9(9) 3_657 .
C33 C32 C34 57.1(9) . .
C33 C32 C35 43.8(10) . 3_657
C34 C32 C35 100.9(10) . 3_657
C35 C33 C32 92.2(17) 3_657 .
C35 C33 C34 171(2) 3_657 .
C32 C33 C34 79.3(12) . .
C35 C33 C36 49.6(12) 3_657 3_657
C32 C33 C36 141.8(14) . 3_657
C34 C33 C36 138.9(13) . 3_657
C35 C33 C36 144.7(18) 3_657 .
C32 C33 C36 123.1(13) . .
C34 C33 C36 43.8(7) . .
C36 C33 C36 95.1(9) 3_657 .
C36 C35 C33 80.0(17) . 3_657
C36 C35 C32 124.0(18) . 3_657
C33 C35 C32 44.0(11) 3_657 3_657
C36 C34 C33 80.0(11) . .
C36 C34 C32 123.6(12) . .
C33 C34 C32 43.6(7) . .

loop_
_geom_bond_atom_site_label_1
_geom_bond_atom_site_label_2
_geom_bond_distance
_geom_bond_site_symmetry_2
Er1 O1 2.360(3) .
Er1 C24 2.363(5) .
Er1 C20 2.369(5) .
Er1 N1 2.490(4) .
Er1 C1 2.618(5) .
Er1 C5 2.724(5) .
Er1 C2 2.776(5) .
Er1 C4 2.886(5) .
Er1 C3 2.914(5) .
Si2 C20 1.835(5) .
Si2 C21 1.869(6) .
Si2 C22 1.871(6) .
Si2 C23 1.873(6) .
Si1 C24 1.833(5) .
Si1 C25 1.871(6) .
Si1 C26 1.877(6) .
Si1 C27 1.883(5) .
C5 C1 1.411(7) .
C5 C6 1.416(7) .
C5 C4 1.439(7) .
O1 C28 1.448(6) .
O1 C31 1.473(6) .
C4 C9 1.397(7) .
C4 C3 1.433(7) .
C13 C12 1.363(7) .
C13 C2 1.418(7) .
C2 C1 1.411(7) .
C2 C3 1.441(7) .
C1 C14 1.513(7) .
C7 C6 1.369(8) .
C7 C8 1.397(8) .
C3 C10 1.410(7) .
N1 C19 1.338(7) .
N1 C15 1.340(7) .
C15 C16 1.390(7) .
C15 C14 1.504(7) .
C18 C19 1.372(7) .
C18 C17 1.391(9) .
C11 C10 1.362(8) .
C11 C12 1.413(8) .
C28 C29 1.510(8) .
C8 C9 1.376(7) .
C17 C16 1.362(8) .
C30 C31 1.502(7) .
C30 C29 1.512(9) .
C36 C35 1.19(2) .
C36 C34 1.224(14) .
C36 C33 1.540(16) 3_657
C36 C33 1.742(16) .
C32 C33 1.207(15) .
C32 C34 1.720(17) .
C32 C35 1.74(2) 3_657
C33 C35 1.20(2) 3_657
C33 C34 1.470(17) .
C33 C36 1.540(16) 3_657
C35 C33 1.20(2) 3_657
C35 C32 1.74(2) 3_657
